data_7238139
loop_
_publ_author_name
'Omondi, B.'
'Fernandes, M. A.'
'Layh, M.'
'Levendis, D. C.'
'Look, J. L.'
'Mkwizu, T. S. P.'

_publ_section_title
;
 Polymorphism and phase transformations in 2,6-disubstituted
 N-phenylformamides: the influence of hydrogen bonding, chloro-methyl
 exchange, intermolecular interactions and disorder
;
_journal_issue 114
_journal_name_full CrystEngComm
_journal_page_first 690
_journal_paper_doi 10.1039/b513882e
_journal_volume 7
_journal_year 2005
_chemical_formula_moiety 'C7 H5 Cl2 N O'
_chemical_formula_sum 'C7 H5 Cl2 N O'
_chemical_formula_weight 190.02
_space_group_IT_number 14
_space_group_name_Hall '-P 2yn'
_space_group_name_H-M_alt 'P 1 21/n 1'
_symmetry_cell_setting monoclinic
_symmetry_space_group_name_Hall '-P 2yn'
_symmetry_space_group_name_H-M 'P 1 21/n 1'
_atom_sites_solution_hydrogens geom
_atom_sites_solution_primary direct
_atom_sites_solution_secondary difmap
_audit_creation_method SHELXL-97
_cell_angle_alpha 90.00
_cell_angle_beta 92.616(4)
_cell_angle_gamma 90.00
_cell_formula_units_Z 4
_cell_length_a 4.3539(8)
_cell_length_b 13.406(3)
_cell_length_c 14.073(3)
_cell_measurement_temperature 293(2)
_cell_volume 820.6(3)
_computing_cell_refinement 'Bruker SMART'
_computing_data_collection 'Bruker SMART'
_computing_data_reduction 'Bruker SHELXTL'
_computing_molecular_graphics 'Bruker SHELXTL'
_computing_publication_material 'Bruker SHELXTL'
_computing_structure_refinement 'SHELXL-97 (Sheldrick, 1997)'
_computing_structure_solution 'Bruker SHELXTL'
_diffrn_ambient_temperature 293(2)
_diffrn_measured_fraction_theta_full 0.991
_diffrn_measured_fraction_theta_max 0.991
_diffrn_measurement_device_type 'CCD area detector'
_diffrn_measurement_method 'phi and omega scans'
_diffrn_radiation_monochromator graphite
_diffrn_radiation_source 'fine-focus sealed tube'
_diffrn_radiation_type MoK\a
_diffrn_radiation_wavelength 0.71073
_diffrn_reflns_av_R_equivalents 0.0259
_diffrn_reflns_av_sigmaI/netI 0.0216
_diffrn_reflns_limit_h_max 5
_diffrn_reflns_limit_h_min -5
_diffrn_reflns_limit_k_max 17
_diffrn_reflns_limit_k_min -17
_diffrn_reflns_limit_l_max 14
_diffrn_reflns_limit_l_min -18
_diffrn_reflns_number 5389
_diffrn_reflns_theta_full 28.30
_diffrn_reflns_theta_max 28.30
_diffrn_reflns_theta_min 2.10
_exptl_absorpt_coefficient_mu 0.727
_exptl_absorpt_correction_T_max 0.7597
_exptl_absorpt_correction_T_min 0.5836
_exptl_absorpt_correction_type multi-scan
_exptl_absorpt_process_details
;
Absorption corrections carried out with SADABS
;
_exptl_crystal_colour colourless
_exptl_crystal_density_diffrn 1.538
_exptl_crystal_density_method 'not measured'
_exptl_crystal_description Needle
_exptl_crystal_F_000 384
_exptl_crystal_size_max 0.83
_exptl_crystal_size_mid 0.47
_exptl_crystal_size_min 0.40
_refine_diff_density_max 0.336
_refine_diff_density_min -0.440
_refine_diff_density_rms 0.049
_refine_ls_extinction_method none
_refine_ls_goodness_of_fit_ref 0.974
_refine_ls_hydrogen_treatment mixed
_refine_ls_matrix_type full
_refine_ls_number_parameters 104
_refine_ls_number_reflns 2020
_refine_ls_number_restraints 0
_refine_ls_restrained_S_all 0.974
_refine_ls_R_factor_all 0.0646
_refine_ls_R_factor_gt 0.0485
_refine_ls_shift/su_max 0.001
_refine_ls_shift/su_mean 0.000
_refine_ls_structure_factor_coef Fsqd
_refine_ls_weighting_details 'calc w=1/[\s^2^(Fo^2^)+(0.0925P)^2^+0.2689P] where P=(Fo^2^+2Fc^2^)/3'
_refine_ls_weighting_scheme calc
_refine_ls_wR_factor_gt 0.1443
_refine_ls_wR_factor_ref 0.1573
_reflns_number_gt 1509
_reflns_number_total 2020
_reflns_threshold_expression >2sigma(I)
_cod_data_source_file b513882e.txt
_cod_data_source_block 26diclht
_cod_depositor_comments
;
The following automatic conversions were performed:

data item '_exptl_absorpt_correction_type' value 'Multi-scan' was
changed to 'multi-scan' in accordance with the
/home/saulius/struct/COD-crude-data/automatic-downloads/DataCite-retrospective/RSC/depositions/lib/dictionaries/cif_core.dic
dictionary named 'cif_core.dic' version 2.4.2 last updated on
2011-04-26.

data item '_symmetry_cell_setting' value 'Monoclinic' was changed to
'monoclinic' in accordance with the
/home/saulius/struct/COD-crude-data/automatic-downloads/DataCite-retrospective/RSC/depositions/lib/dictionaries/cif_core.dic
dictionary named 'cif_core.dic' version 2.4.2 last updated on
2011-04-26.

Automatic conversion script
Id: cif_fix_values 6909 2019-04-08 15:41:33Z antanas 
;
_cod_original_cell_volume 820.5(3)
_cod_original_sg_symbol_H-M P2(1)/n
_cod_database_code 7238139

loop_
_symmetry_equiv_pos_as_xyz
'x, y, z'
'-x+1/2, y+1/2, -z+1/2'
'-x, -y, -z'
'x-1/2, -y-1/2, z-1/2'

loop_
_atom_site_label
_atom_site_type_symbol
_atom_site_fract_x
_atom_site_fract_y
_atom_site_fract_z
_atom_site_U_iso_or_equiv
_atom_site_adp_type
_atom_site_occupancy
_atom_site_symmetry_multiplicity
_atom_site_calc_flag
_atom_site_refinement_flags
C1 C 0.8474(4) 0.90210(15) 0.76312(14) 0.0450(5) Uani 1 1 d .
C2 C 1.0037(5) 0.81554(17) 0.79006(16) 0.0518(5) Uani 1 1 d .
C3 C 1.1280(6) 0.75252(19) 0.7239(2) 0.0653(7) Uani 1 1 d .
H3 H 1.2316 0.6949 0.7434 0.078 Uiso 1 1 calc R
C4 C 1.0958(7) 0.7766(2) 0.6289(2) 0.0712(8) Uani 1 1 d .
H4 H 1.1757 0.7341 0.5840 0.085 Uiso 1 1 calc R
C5 C 0.9476(8) 0.8624(2) 0.59931(18) 0.0723(8) Uani 1 1 d .
H5 H 0.9295 0.8783 0.5350 0.087 Uiso 1 1 calc R
C6 C 0.8254(6) 0.92497(18) 0.66634(16) 0.0562(5) Uani 1 1 d .
C7 C 0.8737(5) 1.02740(16) 0.88619(16) 0.0482(5) Uani 1 1 d .
H7 H 0.7654 1.0671 0.9272 0.058 Uiso 1 1 calc R
N1 N 0.7130(4) 0.96485(14) 0.83038(13) 0.0480(4) Uani 1 1 d .
O1 O 1.1517(4) 1.03686(14) 0.88788(15) 0.0669(5) Uani 1 1 d .
Cl1 Cl 1.0445(2) 0.78459(5) 0.90934(5) 0.0800(3) Uani 1 1 d .
Cl2 Cl 0.6473(2) 1.03480(7) 0.63049(5) 0.0920(3) Uani 1 1 d .
H1 H 0.527(7) 0.964(2) 0.830(2) 0.064(8) Uiso 1 1 d .

loop_
_atom_site_aniso_label
_atom_site_aniso_U_11
_atom_site_aniso_U_22
_atom_site_aniso_U_33
_atom_site_aniso_U_23
_atom_site_aniso_U_13
_atom_site_aniso_U_12
C1 0.0407(10) 0.0488(11) 0.0459(11) -0.0067(8) 0.0058(8) -0.0080(8)
C2 0.0596(13) 0.0479(11) 0.0484(11) -0.0052(9) 0.0070(9) -0.0050(9)
C3 0.0757(16) 0.0502(13) 0.0710(16) -0.0117(12) 0.0159(13) 0.0008(11)
C4 0.0890(19) 0.0609(15) 0.0656(16) -0.0221(12) 0.0255(15) -0.0102(13)
C5 0.100(2) 0.0730(17) 0.0450(12) -0.0100(12) 0.0155(13) -0.0157(15)
C6 0.0637(13) 0.0558(12) 0.0490(12) -0.0026(10) 0.0021(10) -0.0051(10)
C7 0.0426(11) 0.0494(11) 0.0531(11) -0.0106(9) 0.0083(8) 0.0020(8)
N1 0.0339(9) 0.0585(11) 0.0520(10) -0.0100(8) 0.0069(7) -0.0025(7)
O1 0.0407(8) 0.0739(11) 0.0866(12) -0.0332(9) 0.0086(8) -0.0057(7)
Cl1 0.1244(7) 0.0610(4) 0.0542(4) 0.0037(3) 0.0005(4) 0.0095(4)
Cl2 0.1281(8) 0.0826(5) 0.0639(5) 0.0086(3) -0.0100(4) 0.0252(5)

loop_
_atom_type_symbol
_atom_type_description
_atom_type_scat_dispersion_real
_atom_type_scat_dispersion_imag
_atom_type_scat_source
C C 0.0033 0.0016 'International Tables Vol C Tables 4.2.6.8 and 6.1.1.4'
H H 0.0000 0.0000 'International Tables Vol C Tables 4.2.6.8 and 6.1.1.4'
N N 0.0061 0.0033 'International Tables Vol C Tables 4.2.6.8 and 6.1.1.4'
O O 0.0106 0.0060 'International Tables Vol C Tables 4.2.6.8 and 6.1.1.4'
Cl Cl 0.1484 0.1585 'International Tables Vol C Tables 4.2.6.8 and 6.1.1.4'

loop_
_geom_angle_atom_site_label_1
_geom_angle_atom_site_label_2
_geom_angle_atom_site_label_3
_geom_angle
C2 C1 C6 117.45(19)
C2 C1 N1 121.82(19)
C6 C1 N1 120.7(2)
C3 C2 C1 121.9(2)
C3 C2 Cl1 118.7(2)
C1 C2 Cl1 119.49(16)
C4 C3 C2 118.9(3)
C4 C3 H3 120.5
C2 C3 H3 120.5
C5 C4 C3 121.1(2)
C5 C4 H4 119.4
C3 C4 H4 119.4
C4 C5 C6 119.3(2)
C4 C5 H5 120.3
C6 C5 H5 120.3
C5 C6 C1 121.3(2)
C5 C6 Cl2 119.9(2)
C1 C6 Cl2 118.82(18)
O1 C7 N1 125.11(19)
O1 C7 H7 117.4
N1 C7 H7 117.4
C7 N1 C1 123.33(17)
C7 N1 H1 121(2)
C1 N1 H1 116(2)

loop_
_geom_bond_atom_site_label_1
_geom_bond_atom_site_label_2
_geom_bond_distance
C1 C2 1.389(3)
C1 C6 1.395(3)
C1 N1 1.413(3)
C2 C3 1.385(3)
C2 Cl1 1.730(2)
C3 C4 1.377(4)
C3 H3 0.9300
C4 C5 1.373(5)
C4 H4 0.9300
C5 C6 1.387(4)
C5 H5 0.9300
C6 Cl2 1.729(3)
C7 O1 1.216(3)
C7 N1 1.327(3)
C7 H7 0.9300
N1 H1 0.81(3)

loop_
_geom_hbond_atom_site_label_D
_geom_hbond_atom_site_label_H
_geom_hbond_atom_site_label_A
_geom_hbond_distance_DH
_geom_hbond_distance_HA
_geom_hbond_distance_DA
_geom_hbond_angle_DHA
_geom_hbond_site_symmetry_A
N1 H1 O1 0.81(3) 2.10(3) 2.782(2) 142(3) 1_455

loop_
_geom_torsion_atom_site_label_1
_geom_torsion_atom_site_label_2
_geom_torsion_atom_site_label_3
_geom_torsion_atom_site_label_4
_geom_torsion
C6 C1 C2 C3 -1.4(3)
N1 C1 C2 C3 178.1(2)
C6 C1 C2 Cl1 178.81(17)
N1 C1 C2 Cl1 -1.6(3)
C1 C2 C3 C4 0.1(4)
Cl1 C2 C3 C4 179.9(2)
C2 C3 C4 C5 1.0(4)
C3 C4 C5 C6 -0.8(4)
C4 C5 C6 C1 -0.6(4)
C4 C5 C6 Cl2 178.3(2)
C2 C1 C6 C5 1.7(3)
N1 C1 C6 C5 -177.9(2)
C2 C1 C6 Cl2 -177.23(17)
N1 C1 C6 Cl2 3.2(3)
O1 C7 N1 C1 -1.6(4)
C2 C1 N1 C7 76.8(3)
C6 C1 N1 C7 -103.6(3)
